data_4024954
loop_
_publ_author_name
'Suzanne R. Golisz'
'Nilay Hazari'
'Jay A. Labinger'
'John E. Bercaw'

_publ_contact_author
;
 Dr J. Bercaw or Dr J. Labinger           
 Arnold and Mabel Beckman Laboratories of Chemical Synthesis, 
 California Institute of Technology, 
 Pasadena, California 91125
;
_publ_contact_author_email 'bercaw@caltech.edu or jal@caltech.edu'
_publ_contact_author_fax '+1 1865 285141'
_publ_contact_author_phone '+1 626 395 6576'
_publ_section_title
;
Activation of the C-N Bond in Nitromethane by Palladium \a-Diimine
Complexes
;
_journal_name_full 'Journal of Organic Chemistry'
_journal_page_first 8441
_journal_page_last 8443
_journal_paper_doi 10.1021/jo901635g
_journal_volume 74
_journal_year 2009
_chemical_absolute_configuration ad
_chemical_formula_moiety 'C17 H29 N3 O4 Pd'
_chemical_formula_sum 'C17 H29 N3 O4 Pd'
_chemical_formula_weight 445.83
_chemical_name_systematic
;
 ?
;
_space_group_IT_number 19
_symmetry_cell_setting orthorhombic
_symmetry_space_group_name_Hall 'P 2ac 2ab'
_symmetry_space_group_name_H-M 'P 21 21 21'
_atom_sites_solution_hydrogens difmap
_atom_sites_solution_primary direct
_atom_sites_solution_secondary difmap
_audit_creation_method SHELXL-97
_cell_angle_alpha 90.00
_cell_angle_beta 90.00
_cell_angle_gamma 90.00
_cell_formula_units_Z 4
_cell_length_a 8.7011(4)
_cell_length_b 10.9491(4)
_cell_length_c 18.5054(7)
_cell_measurement_reflns_used 9896
_cell_measurement_temperature 100(2)
_cell_measurement_theta_max 35.47
_cell_measurement_theta_min 2.59
_cell_volume 1762.99(12)
_computing_cell_refinement 'Bruker SAINT-Plus v7.34A'
_computing_data_collection 'Bruker APEX2 v2.1-0'
_computing_data_reduction 'Bruker SAINT-Plus v7.34A'
_computing_molecular_graphics 'Bruker XP v5.1'
_computing_publication_material 'Bruker XCIF 2008'
_computing_structure_refinement 'SHELXL-97 (Sheldrick, 2008)'
_computing_structure_solution 'SHELXS-97 (Sheldrick, 2008)'
_diffrn_ambient_temperature 100(2)
_diffrn_measured_fraction_theta_full 0.989
_diffrn_measured_fraction_theta_max 0.989
_diffrn_measurement_device_type 'Bruker KAPPA APEX II'
_diffrn_measurement_method '\w scans; 16 settings'
_diffrn_radiation_monochromator graphite
_diffrn_radiation_source 'fine-focus sealed tube'
_diffrn_radiation_type MoK\a
_diffrn_radiation_wavelength 0.71073
_diffrn_reflns_av_R_equivalents 0.0410
_diffrn_reflns_av_sigmaI/netI 0.0367
_diffrn_reflns_limit_h_max 14
_diffrn_reflns_limit_h_min -12
_diffrn_reflns_limit_k_max 17
_diffrn_reflns_limit_k_min -17
_diffrn_reflns_limit_l_max 30
_diffrn_reflns_limit_l_min -28
_diffrn_reflns_number 58196
_diffrn_reflns_theta_full 35.69
_diffrn_reflns_theta_max 35.69
_diffrn_reflns_theta_min 2.16
_exptl_absorpt_coefficient_mu 1.081
_exptl_absorpt_correction_T_max 0.7470
_exptl_absorpt_correction_T_min 0.6605
_exptl_absorpt_correction_type multi-scan
_exptl_absorpt_process_details 'SADABS v2008/1, Bruker-AXS, Madison, WI'
_exptl_crystal_colour Yellow
_exptl_crystal_density_diffrn 1.680
_exptl_crystal_density_method 'not measured'
_exptl_crystal_description Plate
_exptl_crystal_F_000 920
_exptl_crystal_size_max 0.16
_exptl_crystal_size_mid 0.14
_exptl_crystal_size_min 0.10
_refine_diff_density_max 1.776
_refine_diff_density_min -1.427
_refine_diff_density_rms 0.114
_refine_ls_abs_structure_details 'Flack H D (1983), Acta Cryst. A39, 876-881'
_refine_ls_abs_structure_Flack -0.011(12)
_refine_ls_goodness_of_fit_ref 1.624
_refine_ls_hydrogen_treatment Unrestrained
_refine_ls_matrix_type 'Full matrix'
_refine_ls_number_parameters 342
_refine_ls_number_reflns 7997
_refine_ls_number_restraints 0
_refine_ls_restrained_S_all 1.624
_refine_ls_R_factor_all 0.0410
_refine_ls_R_factor_gt 0.0283
_refine_ls_shift/su_max 0.002
_refine_ls_shift/su_mean 0.000
_refine_ls_structure_factor_coef Fsqd
_refine_ls_weighting_details w=1/s^2^(Fo^2^)
_refine_ls_weighting_scheme sigma
_refine_ls_wR_factor_gt 0.0372
_refine_ls_wR_factor_ref 0.0383
_reflns_number_gt 7101
_reflns_number_total 7997
_reflns_threshold_expression >2sigma(I)
_cod_data_source_file jo901635g_si_002_5.cif
_cod_data_source_block COMPOUND_4
_cod_depositor_comments
;
The following automatic conversions were performed:
'_symmetry_cell_setting' value 'Orthorhombic' changed to 'orthorhombic'
according to '/home/saulius/struct/CIF-dictionaries/cif_core.dic'
dictionary named 'cif_core.dic' version 2.4.1 from
2010-06-29.

'_refine_ls_weighting_scheme' value 'Sigma' changed to
'sigma' according to '/home/saulius/struct/CIF-dictionaries/cif_core.dic'
dictionary named 'cif_core.dic' version 2.4.1 from 2010-06-29.

Automatic conversion script
Id: cif_fix_enum 1527 2010-12-29 10:47:43Z saulius 

The following automatic conversions were performed:

'_atom_sites_solution_primary' value 'Direct methods' was changed to
'direct'.

'_atom_sites_solution_secondary' value 'Difference Fourier map' was
changed to 'difmap'.

'_atom_sites_solution_hydrogens' value 'Difference Fourier map' was
changed to 'difmap'.

Automatic conversion script
Id: cif_fix_values 6452 2018-10-05 10:23:21Z andrius 
;
_cod_original_sg_symbol_H-M P2(1)2(1)2(1)
_cod_database_code 4024954

loop_
_symmetry_equiv_pos_as_xyz
'x, y, z'
'-x+1/2, -y, z+1/2'
'-x, y+1/2, -z+1/2'
'x+1/2, -y+1/2, -z'

loop_
_atom_site_label
_atom_site_type_symbol
_atom_site_fract_x
_atom_site_fract_y
_atom_site_fract_z
_atom_site_U_iso_or_equiv
_atom_site_adp_type
_atom_site_occupancy
_atom_site_symmetry_multiplicity
_atom_site_calc_flag
_atom_site_refinement_flags
_atom_site_disorder_assembly
_atom_site_disorder_group
Pd1 Pd 0.065245(13) 0.725900(11) 0.852628(6) 0.01268(3) Uani 1 1 d . . .
O1 O 0.06565(16) 0.90910(9) 0.82909(5) 0.0176(2) Uani 1 1 d . . .
O2 O 0.12095(13) 0.92933(11) 0.94674(6) 0.0213(3) Uani 1 1 d . . .
O3 O -0.22603(12) 0.72723(14) 0.78719(6) 0.0305(3) Uani 1 1 d . . .
O4 O -0.23818(13) 0.80235(13) 0.89357(6) 0.0298(3) Uani 1 1 d . . .
N1 N 0.30326(14) 0.70540(10) 0.84576(6) 0.0129(2) Uani 1 1 d . . .
N2 N 0.05544(18) 0.54714(11) 0.89364(6) 0.0128(2) Uani 1 1 d . . .
N3 N -0.16380(14) 0.75321(11) 0.84574(8) 0.0190(3) Uani 1 1 d . . .
C1 C 0.3797(2) 0.81634(16) 0.81475(9) 0.0172(3) Uani 1 1 d . . .
C2 C 0.3346(2) 0.83723(17) 0.73626(9) 0.0211(4) Uani 1 1 d . . .
C3 C 0.3735(2) 0.7275(2) 0.68977(8) 0.0225(3) Uani 1 1 d . . .
C4 C 0.2992(2) 0.61467(18) 0.72210(9) 0.0203(4) Uani 1 1 d . . .
C5 C 0.3502(2) 0.59760(16) 0.79980(9) 0.0156(3) Uani 1 1 d . . .
C6 C 0.29945(19) 0.47611(15) 0.83315(8) 0.0151(3) Uani 1 1 d . . .
C7 C 0.12694(19) 0.45904(14) 0.84150(9) 0.0157(3) Uani 1 1 d . . .
C8 C -0.10974(18) 0.51578(15) 0.90687(9) 0.0159(3) Uani 1 1 d . . .
C9 C -0.1369(2) 0.40020(16) 0.95063(10) 0.0205(4) Uani 1 1 d . . .
C10 C -0.0569(3) 0.41157(17) 1.02319(9) 0.0224(4) Uani 1 1 d . . .
C11 C 0.1112(2) 0.43804(17) 1.01206(10) 0.0201(4) Uani 1 1 d . . .
C12 C 0.14208(19) 0.55082(15) 0.96494(8) 0.0150(3) Uani 1 1 d . . .
C13 C 0.31453(19) 0.56655(15) 0.95346(9) 0.0158(3) Uani 1 1 d . . .
C14 C 0.3617(2) 0.68839(16) 0.92135(9) 0.0164(3) Uani 1 1 d . . .
C15 C 0.3786(2) 0.46374(17) 0.90640(9) 0.0178(4) Uani 1 1 d . . .
C16 C 0.08943(19) 0.97166(15) 0.88723(9) 0.0173(3) Uani 1 1 d . . .
C17 C 0.0775(3) 1.10869(16) 0.87663(11) 0.0306(4) Uani 1 1 d . . .
H1A H 0.4870(18) 0.8067(15) 0.8208(8) 0.009(4) Uiso 1 1 d . . .
H1B H 0.3499(17) 0.8882(14) 0.8439(9) 0.008(4) Uiso 1 1 d . . .
H2A H 0.225(2) 0.8534(16) 0.7344(9) 0.018(5) Uiso 1 1 d . . .
H2B H 0.3890(18) 0.9084(15) 0.7205(9) 0.014(4) Uiso 1 1 d . . .
H3A H 0.475(2) 0.7143(18) 0.6901(9) 0.021(5) Uiso 1 1 d . . .
H3B H 0.3358(18) 0.7400(15) 0.6399(9) 0.026(5) Uiso 1 1 d . . .
H4A H 0.3210(19) 0.5439(16) 0.6968(9) 0.011(4) Uiso 1 1 d . . .
H4B H 0.191(2) 0.6221(15) 0.7187(9) 0.016(5) Uiso 1 1 d . . .
H5 H 0.4679(18) 0.5979(14) 0.7992(8) 0.005(4) Uiso 1 1 d . . .
H6 H 0.330(2) 0.4169(17) 0.8049(9) 0.020(5) Uiso 1 1 d . . .
H7A H 0.065(2) 0.4642(14) 0.7949(9) 0.016(4) Uiso 1 1 d . . .
H7B H 0.1125(17) 0.3743(15) 0.8577(10) 0.018(4) Uiso 1 1 d . . .
H8A H -0.1605(18) 0.5109(14) 0.8634(9) 0.014(4) Uiso 1 1 d . . .
H8B H -0.1538(19) 0.5828(16) 0.9303(9) 0.016(5) Uiso 1 1 d . . .
H9A H -0.2542(18) 0.3864(15) 0.9558(8) 0.007(4) Uiso 1 1 d . . .
H9B H -0.1060(18) 0.3335(16) 0.9262(9) 0.017(5) Uiso 1 1 d . . .
H10A H -0.1111(19) 0.4726(15) 1.0501(9) 0.016(5) Uiso 1 1 d . . .
H10B H -0.069(2) 0.3387(15) 1.0497(9) 0.023(4) Uiso 1 1 d . . .
H11A H 0.165(2) 0.373(2) 0.9988(10) 0.036(6) Uiso 1 1 d . . .
H11B H 0.159(2) 0.4557(17) 1.0501(11) 0.028(6) Uiso 1 1 d . . .
H12 H 0.1047(18) 0.6205(14) 0.9907(8) 0.007(4) Uiso 1 1 d . . .
H13 H 0.362(2) 0.5628(16) 0.9962(9) 0.017(5) Uiso 1 1 d . . .
H14A H 0.4756(16) 0.6945(13) 0.9202(7) -0.006(3) Uiso 1 1 d . . .
H14B H 0.3234(16) 0.7551(14) 0.9473(8) 0.009(4) Uiso 1 1 d . . .
H15A H 0.4939(18) 0.4776(16) 0.9024(8) 0.010(4) Uiso 1 1 d . . .
H15B H 0.3617(19) 0.3888(16) 0.9242(9) 0.015(5) Uiso 1 1 d . . .
H17A H -0.052(3) 1.132(2) 0.8797(13) 0.091(9) Uiso 1 1 d . . .
H17B H 0.110(3) 1.131(2) 0.8231(13) 0.066(8) Uiso 1 1 d . . .
H17C H 0.139(3) 1.155(2) 0.9104(12) 0.052(7) Uiso 1 1 d . . .

loop_
_atom_site_aniso_label
_atom_site_aniso_U_11
_atom_site_aniso_U_22
_atom_site_aniso_U_33
_atom_site_aniso_U_23
_atom_site_aniso_U_13
_atom_site_aniso_U_12
Pd1 0.01108(5) 0.01361(4) 0.01335(4) -0.00108(5) 0.00010(5) 0.00123(5)
O1 0.0174(6) 0.0152(5) 0.0202(5) 0.0008(4) 0.0013(5) 0.0001(6)
O2 0.0202(6) 0.0228(6) 0.0209(6) -0.0026(5) 0.0029(5) 0.0004(5)
O3 0.0210(6) 0.0483(8) 0.0222(6) -0.0100(7) -0.0093(5) 0.0071(7)
O4 0.0205(6) 0.0415(9) 0.0273(7) -0.0108(6) 0.0026(5) 0.0045(6)
N1 0.0119(6) 0.0159(6) 0.0109(6) -0.0008(5) -0.0002(5) -0.0008(5)
N2 0.0116(7) 0.0140(6) 0.0127(6) -0.0017(4) -0.0003(6) 0.0007(6)
N3 0.0209(7) 0.0171(8) 0.0191(7) 0.0002(6) 0.0020(6) -0.0002(5)
C1 0.0128(8) 0.0175(8) 0.0212(9) 0.0005(6) 0.0009(6) -0.0002(6)
C2 0.0171(9) 0.0269(10) 0.0193(9) 0.0056(7) 0.0034(7) -0.0002(8)
C3 0.0212(8) 0.0307(9) 0.0157(7) 0.0050(8) 0.0023(6) 0.0033(9)
C4 0.0200(10) 0.0278(10) 0.0132(8) -0.0016(7) -0.0006(7) 0.0018(8)
C5 0.0123(9) 0.0204(9) 0.0141(8) -0.0027(6) 0.0005(6) 0.0028(7)
C6 0.0164(8) 0.0153(7) 0.0136(7) -0.0047(6) 0.0004(6) 0.0049(6)
C7 0.0186(8) 0.0140(7) 0.0144(8) -0.0030(6) -0.0009(6) 0.0003(6)
C8 0.0124(8) 0.0177(8) 0.0175(8) -0.0018(6) 0.0000(6) -0.0009(6)
C9 0.0199(9) 0.0165(8) 0.0250(9) -0.0008(7) 0.0036(7) -0.0024(7)
C10 0.0248(10) 0.0222(8) 0.0201(8) 0.0045(7) 0.0045(9) -0.0017(9)
C11 0.0225(10) 0.0218(9) 0.0160(8) 0.0027(7) -0.0012(7) 0.0029(7)
C12 0.0165(9) 0.0155(8) 0.0130(7) -0.0026(6) -0.0015(6) 0.0018(6)
C13 0.0165(8) 0.0201(8) 0.0108(7) -0.0005(6) -0.0027(6) 0.0022(7)
C14 0.0139(9) 0.0228(8) 0.0125(7) -0.0017(6) -0.0021(6) 0.0000(7)
C15 0.0172(9) 0.0171(8) 0.0192(8) 0.0017(7) -0.0006(7) 0.0045(7)
C16 0.0094(9) 0.0175(8) 0.0250(8) -0.0016(6) 0.0029(7) -0.0008(6)
C17 0.0349(12) 0.0193(9) 0.0376(10) -0.0051(7) -0.0122(10) 0.0051(9)

loop_
_atom_type_symbol
_atom_type_description
_atom_type_scat_dispersion_real
_atom_type_scat_dispersion_imag
_atom_type_scat_source
C C 0.0033 0.0016 'International Tables Vol C Tables 4.2.6.8 and 6.1.1.4'
H H 0.0000 0.0000 'International Tables Vol C Tables 4.2.6.8 and 6.1.1.4'
N N 0.0061 0.0033 'International Tables Vol C Tables 4.2.6.8 and 6.1.1.4'
O O 0.0106 0.0060 'International Tables Vol C Tables 4.2.6.8 and 6.1.1.4'
Pd Pd -0.9988 1.0072 'International Tables Vol C Tables 4.2.6.8 and 6.1.1.4'

loop_
_geom_angle_atom_site_label_1
_geom_angle_atom_site_label_2
_geom_angle_atom_site_label_3
_geom_angle
_geom_angle_site_symmetry_1
_geom_angle_site_symmetry_3
_geom_angle_publ_flag
N3 Pd1 O1 81.00(5) . . yes
N3 Pd1 N1 172.51(5) . . yes
O1 Pd1 N1 95.19(5) . . yes
N3 Pd1 N2 96.93(5) . . yes
O1 Pd1 N2 170.79(4) . . yes
N1 Pd1 N2 87.83(5) . . yes
C16 O1 Pd1 109.97(10) . . ?
C1 N1 C14 107.88(12) . . ?
C1 N1 C5 107.31(12) . . ?
C14 N1 C5 109.64(12) . . ?
C1 N1 Pd1 112.12(10) . . ?
C14 N1 Pd1 107.04(9) . . ?
C5 N1 Pd1 112.75(9) . . ?
C7 N2 C8 110.85(12) . . ?
C7 N2 C12 111.70(13) . . ?
C8 N2 C12 109.87(12) . . ?
C7 N2 Pd1 110.49(9) . . ?
C8 N2 Pd1 108.16(10) . . ?
C12 N2 Pd1 105.59(9) . . ?
O4 N3 O3 120.08(13) . . ?
O4 N3 Pd1 122.85(11) . . ?
O3 N3 Pd1 116.79(10) . . ?
N1 C1 C2 111.88(14) . . ?
N1 C1 H1A 107.6(10) . . ?
C2 C1 H1A 112.6(9) . . ?
N1 C1 H1B 108.6(9) . . ?
C2 C1 H1B 109.5(9) . . ?
H1A C1 H1B 106.4(13) . . ?
C3 C2 C1 111.42(15) . . ?
C3 C2 H2A 110.1(10) . . ?
C1 C2 H2A 108.3(10) . . ?
C3 C2 H2B 111.2(10) . . ?
C1 C2 H2B 106.6(10) . . ?
H2A C2 H2B 109.1(14) . . ?
C2 C3 C4 109.06(13) . . ?
C2 C3 H3A 110.2(13) . . ?
C4 C3 H3A 106.6(13) . . ?
C2 C3 H3B 110.2(10) . . ?
C4 C3 H3B 109.8(10) . . ?
H3A C3 H3B 110.8(14) . . ?
C3 C4 C5 110.45(15) . . ?
C3 C4 H4A 113.3(10) . . ?
C5 C4 H4A 108.5(11) . . ?
C3 C4 H4B 109.1(10) . . ?
C5 C4 H4B 111.4(10) . . ?
H4A C4 H4B 104.0(15) . . ?
N1 C5 C4 110.98(14) . . ?
N1 C5 C6 111.94(13) . . ?
C4 C5 C6 113.86(14) . . ?
N1 C5 H5 105.9(9) . . ?
C4 C5 H5 106.4(9) . . ?
C6 C5 H5 107.2(9) . . ?
C7 C6 C5 115.63(14) . . ?
C7 C6 C15 110.14(14) . . ?
C5 C6 C15 107.73(14) . . ?
C7 C6 H6 105.4(12) . . ?
C5 C6 H6 108.5(12) . . ?
C15 C6 H6 109.3(12) . . ?
N2 C7 C6 113.33(13) . . ?
N2 C7 H7A 106.9(9) . . ?
C6 C7 H7A 115.4(10) . . ?
N2 C7 H7B 111.0(10) . . ?
C6 C7 H7B 105.9(9) . . ?
H7A C7 H7B 104.1(13) . . ?
N2 C8 C9 115.28(13) . . ?
N2 C8 H8A 109.3(10) . . ?
C9 C8 H8A 110.0(10) . . ?
N2 C8 H8B 106.8(10) . . ?
C9 C8 H8B 110.0(10) . . ?
H8A C8 H8B 104.8(14) . . ?
C8 C9 C10 109.36(14) . . ?
C8 C9 H9A 108.9(9) . . ?
C10 C9 H9A 112.4(9) . . ?
C8 C9 H9B 111.2(10) . . ?
C10 C9 H9B 112.0(10) . . ?
H9A C9 H9B 102.9(13) . . ?
C11 C10 C9 109.90(14) . . ?
C11 C10 H10A 114.5(10) . . ?
C9 C10 H10A 107.0(10) . . ?
C11 C10 H10B 109.9(12) . . ?
C9 C10 H10B 109.9(11) . . ?
H10A C10 H10B 105.4(14) . . ?
C10 C11 C12 113.75(15) . . ?
C10 C11 H11A 113.3(14) . . ?
C12 C11 H11A 113.4(13) . . ?
C10 C11 H11B 114.5(14) . . ?
C12 C11 H11B 101.7(14) . . ?
H11A C11 H11B 98.8(18) . . ?
N2 C12 C13 111.71(13) . . ?
N2 C12 C11 112.63(13) . . ?
C13 C12 C11 110.01(14) . . ?
N2 C12 H12 106.6(9) . . ?
C13 C12 H12 108.3(10) . . ?
C11 C12 H12 107.4(9) . . ?
C14 C13 C15 109.00(14) . . ?
C14 C13 C12 114.84(14) . . ?
C15 C13 C12 110.80(14) . . ?
C14 C13 H13 105.1(12) . . ?
C15 C13 H13 107.5(11) . . ?
C12 C13 H13 109.2(11) . . ?
N1 C14 C13 112.50(13) . . ?
N1 C14 H14A 108.1(8) . . ?
C13 C14 H14A 109.7(8) . . ?
N1 C14 H14B 105.2(9) . . ?
C13 C14 H14B 112.9(9) . . ?
H14A C14 H14B 108.2(12) . . ?
C13 C15 C6 106.01(14) . . ?
C13 C15 H15A 107.0(10) . . ?
C6 C15 H15A 111.5(9) . . ?
C13 C15 H15B 113.9(11) . . ?
C6 C15 H15B 109.4(11) . . ?
H15A C15 H15B 109.0(15) . . ?
O2 C16 O1 125.69(15) . . ?
O2 C16 C17 120.37(15) . . ?
O1 C16 C17 113.94(15) . . ?
C16 C17 H17A 106.0(13) . . ?
C16 C17 H17B 109.2(13) . . ?
H17A C17 H17B 104.9(18) . . ?
C16 C17 H17C 113.3(14) . . ?
H17A C17 H17C 113.2(19) . . ?
H17B C17 H17C 109.8(18) . . ?

loop_
_geom_bond_atom_site_label_1
_geom_bond_atom_site_label_2
_geom_bond_distance
_geom_bond_site_symmetry_2
_geom_bond_publ_flag
Pd1 N3 2.0193(13) . yes
Pd1 O1 2.0527(10) . yes
Pd1 N1 2.0870(12) . yes
Pd1 N2 2.1009(12) . yes
O1 C16 1.2922(19) . ?
O2 C16 1.226(2) . ?
O3 N3 1.2442(17) . ?
O4 N3 1.2214(16) . ?
N1 C1 1.499(2) . ?
N1 C14 1.5001(19) . ?
N1 C5 1.511(2) . ?
N2 C7 1.499(2) . ?
N2 C8 1.498(2) . ?
N2 C12 1.520(2) . ?
C1 C2 1.522(2) . ?
C1 H1A 0.946(15) . ?
C1 H1B 0.989(15) . ?
C2 C3 1.516(3) . ?
C2 H2A 0.972(17) . ?
C2 H2B 0.958(16) . ?
C3 C4 1.518(3) . ?
C3 H3A 0.893(17) . ?
C3 H3B 0.989(16) . ?
C4 C5 1.517(2) . ?
C4 H4A 0.925(17) . ?
C4 H4B 0.944(18) . ?
C5 C6 1.532(2) . ?
C5 H5 1.024(16) . ?
C6 C7 1.520(2) . ?
C6 C15 1.527(2) . ?
C6 H6 0.872(18) . ?
C7 H7A 1.018(17) . ?
C7 H7B 0.983(16) . ?
C8 C9 1.521(2) . ?
C8 H8A 0.920(17) . ?
C8 H8B 0.935(17) . ?
C9 C10 1.518(3) . ?
C9 H9A 1.037(15) . ?
C9 H9B 0.900(17) . ?
C10 C11 1.505(3) . ?
C10 H10A 0.958(17) . ?
C10 H10B 0.942(17) . ?
C11 C12 1.535(2) . ?
C11 H11A 0.89(2) . ?
C11 H11B 0.84(2) . ?
C12 C13 1.525(2) . ?
C12 H12 0.956(15) . ?
C13 C14 1.517(2) . ?
C13 C15 1.529(2) . ?
C13 H13 0.894(16) . ?
C14 H14A 0.993(13) . ?
C14 H14B 0.936(15) . ?
C15 H15A 1.017(15) . ?
C15 H15B 0.896(18) . ?
C16 C17 1.517(2) . ?
C17 H17A 1.15(3) . ?
C17 H17B 1.06(2) . ?
C17 H17C 0.96(2) . ?
